data_4117957
loop_
_publ_author_name
'In Chung'
'Jung-Hwan Song'
'Jino Im'
'John Androulakis'
'Christos D. Malliakas'
'Hao Li'
'Arthur J. Freeman'
'John T. Kenney'
'Mercouri G. Kanatzidis'

_publ_contact_author_address
;
Prof. Mercouri Kanatzidis
Department of Chemistry
Northwestern University
Evanston
IL
60208
UNITED STATES OF AMERICA
;
_publ_contact_author_email m-kanatzidis@northwestern.edu
_publ_contact_author_name 'Prof. Mercouri G. Kanatzidis'
_publ_section_title
;
 CsSnI3: Semiconductor or Metal? High Electrical Conductivity and Strong
 Near-Infrared Photoluminescence from a Single Material. High Hole
 Mobility and Phase-Transitions
;
_journal_name_full 'Journal of the American Chemical Society'
_journal_page_first 8579
_journal_page_last 8587
_journal_paper_doi 10.1021/ja301539s
_journal_volume 134
_journal_year 2012
_chemical_formula_sum 'Cs I3 Sn'
_chemical_formula_weight 632.30
_chemical_name_systematic
; 
 ? 
;
_space_group_IT_number 221
_symmetry_cell_setting cubic
_symmetry_space_group_name_Hall '-P 4 2 3'
_symmetry_space_group_name_H-M 'P m -3 m'
_atom_sites_solution_hydrogens none
_atom_sites_solution_primary direct
_atom_sites_solution_secondary difmap
_audit_creation_method SHELXL-97
_cell_angle_alpha 90.00
_cell_angle_beta 90.00
_cell_angle_gamma 90.00
_cell_formula_units_Z 1
_cell_length_a 6.2057(7)
_cell_length_b 6.2057(7)
_cell_length_c 6.2057(7)
_cell_measurement_temperature 500(2)
_cell_volume 238.99(5)
_computing_structure_refinement 'SHELXL-97 (Sheldrick, 2008)'
_computing_structure_solution 'SHELXS-97 (Sheldrick, 2008)'
_diffrn_ambient_temperature 500(2)
_diffrn_measured_fraction_theta_full 0.988
_diffrn_measured_fraction_theta_max 0.988
_diffrn_radiation_monochromator graphite
_diffrn_radiation_source 'fine-focus sealed tube'
_diffrn_radiation_type MoK\a
_diffrn_radiation_wavelength 0.71073
_diffrn_reflns_av_R_equivalents 0.0980
_diffrn_reflns_av_sigmaI/netI 0.0320
_diffrn_reflns_limit_h_max 8
_diffrn_reflns_limit_h_min -8
_diffrn_reflns_limit_k_max 8
_diffrn_reflns_limit_k_min -7
_diffrn_reflns_limit_l_max 8
_diffrn_reflns_limit_l_min -8
_diffrn_reflns_number 2004
_diffrn_reflns_theta_full 27.50
_diffrn_reflns_theta_max 27.50
_diffrn_reflns_theta_min 3.28
_exptl_absorpt_coefficient_mu 16.018
_exptl_absorpt_correction_T_max 0.8431
_exptl_absorpt_correction_T_min 0.6921
_exptl_absorpt_correction_type numerical
_exptl_crystal_density_diffrn 4.393
_exptl_crystal_F_000 264
_exptl_crystal_size_max 0.076
_exptl_crystal_size_mid 0.075
_exptl_crystal_size_min 0.020
_refine_diff_density_max 0.444
_refine_diff_density_min -0.483
_refine_diff_density_rms 0.088
_refine_ls_extinction_expression Fc^*^=kFc[1+0.001xFc^2^\l^3^/sin(2\q)]^-1/4^
_refine_ls_extinction_method SHELXL
_refine_ls_goodness_of_fit_ref 1.171
_refine_ls_hydrogen_treatment none
_refine_ls_matrix_type full
_refine_ls_number_parameters 6
_refine_ls_number_reflns 81
_refine_ls_number_restraints 0
_refine_ls_restrained_S_all 1.171
_refine_ls_R_factor_all 0.0345
_refine_ls_R_factor_gt 0.0289
_refine_ls_shift/su_max 0.000
_refine_ls_shift/su_mean 0.000
_refine_ls_structure_factor_coef Fsqd
_refine_ls_weighting_details 'calc w=1/[\s^2^(Fo^2^)+(0.0225P)^2^+0.5097P] where P=(Fo^2^+2Fc^2^)/3'
_refine_ls_weighting_scheme calc
_refine_ls_wR_factor_gt 0.0690
_refine_ls_wR_factor_ref 0.0707
_reflns_number_gt 73
_reflns_number_total 81
_reflns_threshold_expression >2sigma(I)
_cod_data_source_file ja301539s_si_002_2.cif
_cod_data_source_block CsSnI3_B_alpha
_cod_database_code 4117957

loop_
_symmetry_equiv_pos_as_xyz
'x, y, z'
'-x, -y, z'
'-x, y, -z'
'x, -y, -z'
'z, x, y'
'z, -x, -y'
'-z, -x, y'
'-z, x, -y'
'y, z, x'
'-y, z, -x'
'y, -z, -x'
'-y, -z, x'
'y, x, -z'
'-y, -x, -z'
'y, -x, z'
'-y, x, z'
'x, z, -y'
'-x, z, y'
'-x, -z, -y'
'x, -z, y'
'z, y, -x'
'z, -y, x'
'-z, y, x'
'-z, -y, -x'
'-x, -y, -z'
'x, y, -z'
'x, -y, z'
'-x, y, z'
'-z, -x, -y'
'-z, x, y'
'z, x, -y'
'z, -x, y'
'-y, -z, -x'
'y, -z, x'
'-y, z, x'
'y, z, -x'
'-y, -x, z'
'y, x, z'
'-y, x, -z'
'y, -x, -z'
'-x, -z, y'
'x, -z, -y'
'x, z, y'
'-x, z, -y'
'-z, -y, x'
'-z, y, -x'
'z, -y, -x'
'z, y, x'

loop_
_atom_site_label
_atom_site_type_symbol
_atom_site_fract_x
_atom_site_fract_y
_atom_site_fract_z
_atom_site_U_iso_or_equiv
_atom_site_adp_type
_atom_site_occupancy
_atom_site_symmetry_multiplicity
_atom_site_calc_flag
_atom_site_refinement_flags
Cs Cs 0.0000 0.0000 0.0000 0.1539(17) Uani 1 48 d S
I I 0.0000 -0.5000 -0.5000 0.1564(13) Uani 1 16 d S
Sn Sn -0.5000 -0.5000 -0.5000 0.0489(7) Uani 1 48 d S

loop_
_atom_site_aniso_label
_atom_site_aniso_U_11
_atom_site_aniso_U_22
_atom_site_aniso_U_33
_atom_site_aniso_U_23
_atom_site_aniso_U_13
_atom_site_aniso_U_12
Cs 0.1539(17) 0.1539(17) 0.1539(17) 0.000 0.000 0.000
I 0.0396(9) 0.215(2) 0.215(2) 0.000 0.000 0.000
Sn 0.0489(7) 0.0489(7) 0.0489(7) 0.000 0.000 0.000

loop_
_atom_type_symbol
_atom_type_description
_atom_type_scat_dispersion_real
_atom_type_scat_dispersion_imag
_atom_type_scat_source
Sn Sn -0.6537 1.4246 'International Tables Vol C Tables 4.2.6.8 and 6.1.1.4'
I I -0.4742 1.8119 'International Tables Vol C Tables 4.2.6.8 and 6.1.1.4'
Cs Cs -0.3680 2.1192 'International Tables Vol C Tables 4.2.6.8 and 6.1.1.4'

loop_
_geom_angle_atom_site_label_1
_geom_angle_atom_site_label_2
_geom_angle_atom_site_label_3
_geom_angle
_geom_angle_site_symmetry_1
_geom_angle_site_symmetry_3
I Cs I 120.0 9_665 .
I Cs I 180.0 9_665 9
I Cs I 60.0 . 9
I Cs I 60.0 9_665 5_656
I Cs I 120.0 . 5_656
I Cs I 120.0 9 5_656
I Cs I 60.0 9_665 1_566
I Cs I 180.0 . 1_566
I Cs I 120.0 9 1_566
I Cs I 60.0 5_656 1_566
I Cs I 120.0 9_665 5
I Cs I 60.0 . 5
I Cs I 60.0 9 5
I Cs I 180.0 5_656 5
I Cs I 120.0 1_566 5
I Cs I 60.0 9_665 1_565
I Cs I 90.0 . 1_565
I Cs I 120.0 9 1_565
I Cs I 120.0 5_656 1_565
I Cs I 90.0 1_566 1_565
I Cs I 60.0 5 1_565
I Cs I 120.0 9_665 5_556
I Cs I 120.0 . 5_556
I Cs I 60.0 9 5_556
I Cs I 90.0 5_656 5_556
I Cs I 60.0 1_566 5_556
I Cs I 90.0 5 5_556
I Cs I 120.0 1_565 5_556
I Cs I 60.0 9_665 5_655
I Cs I 60.0 . 5_655
I Cs I 120.0 9 5_655
I Cs I 90.0 5_656 5_655
I Cs I 120.0 1_566 5_655
I Cs I 90.0 5 5_655
I Cs I 60.0 1_565 5_655
I Cs I 180.0 5_556 5_655
I Cs I 120.0 9_665 1_556
I Cs I 90.0 . 1_556
I Cs I 60.0 9 1_556
I Cs I 60.0 5_656 1_556
I Cs I 90.0 1_566 1_556
I Cs I 120.0 5 1_556
I Cs I 180.0 1_565 1_556
I Cs I 60.0 5_556 1_556
I Cs I 120.0 5_655 1_556
I Cs I 90.0 9_665 9_655
I Cs I 60.0 . 9_655
I Cs I 90.0 9 9_655
I Cs I 60.0 5_656 9_655
I Cs I 120.0 1_566 9_655
I Cs I 120.0 5 9_655
I Cs I 120.0 1_565 9_655
I Cs I 120.0 5_556 9_655
I Cs I 60.0 5_655 9_655
I Cs I 60.0 1_556 9_655
I Cs I 90.0 9_665 9_565
I Cs I 120.0 . 9_565
I Cs I 90.0 9 9_565
I Cs I 120.0 5_656 9_565
I Cs I 60.0 1_566 9_565
I Cs I 60.0 5 9_565
I Cs I 60.0 1_565 9_565
I Cs I 60.0 5_556 9_565
I Cs I 120.0 5_655 9_565
I Cs I 120.0 1_556 9_565
I Cs I 180.0 9_655 9_565
Sn I Sn 180.0 1_655 .
Sn I Cs 90.0 1_655 .
Sn I Cs 90.0 . .
Sn I Cs 90.0 1_655 1_544
Sn I Cs 90.0 . 1_544
Cs I Cs 180.0 . 1_544
Sn I Cs 90.0 1_655 1_554
Sn I Cs 90.0 . 1_554
Cs I Cs 90.0 . 1_554
Cs I Cs 90.0 1_544 1_554
Sn I Cs 90.0 1_655 1_545
Sn I Cs 90.0 . 1_545
Cs I Cs 90.0 . 1_545
Cs I Cs 90.0 1_544 1_545
Cs I Cs 180.0 1_554 1_545
I Sn I 90.0 9 .
I Sn I 90.0 9 1_455
I Sn I 180.0 . 1_455
I Sn I 90.0 9 5_545
I Sn I 90.0 . 5_545
I Sn I 90.0 1_455 5_545
I Sn I 90.0 9 5
I Sn I 90.0 . 5
I Sn I 90.0 1_455 5
I Sn I 180.0 5_545 5
I Sn I 180.0 9 9_554
I Sn I 90.0 . 9_554
I Sn I 90.0 1_455 9_554
I Sn I 90.0 5_545 9_554
I Sn I 90.0 5 9_554

loop_
_geom_bond_atom_site_label_1
_geom_bond_atom_site_label_2
_geom_bond_distance
_geom_bond_site_symmetry_2
Cs I 4.3881(5) 9_665
Cs I 4.3881(5) .
Cs I 4.3881(5) 9
Cs I 4.3881(5) 5_656
Cs I 4.3881(5) 1_566
Cs I 4.3881(5) 5
Cs I 4.3881(5) 1_565
Cs I 4.3881(5) 5_556
Cs I 4.3881(5) 5_655
Cs I 4.3881(5) 1_556
Cs I 4.3881(5) 9_655
Cs I 4.3881(5) 9_565
I Sn 3.1028(4) 1_655
I Sn 3.1029(4) .
I Cs 4.3881(5) 1_544
I Cs 4.3881(5) 1_554
I Cs 4.3881(5) 1_545
Sn I 3.1028(4) 9
Sn I 3.1028(4) 1_455
Sn I 3.1028(4) 5_545
Sn I 3.1028(4) 5
Sn I 3.1028(4) 9_554
